data_4109868
loop_
_publ_author_name
'Hexin Xie'
'Liansuo Zu'
'Hao Li'
'Jian Wang'
'Wei Wang'

_publ_section_title
;
 Organocatalytic Enantioselective Cascade Michael-Alkylation Reactions:
 Synthesis of Chiral Cyclopropanes and Investigation of Unexpected
 Organocatalyzed Stereoselective Ring Opening of Cyclopropanes
;
_journal_name_full 'Journal of the American Chemical Society'
_journal_page_first 10886
_journal_page_last 10894
_journal_paper_doi 10.1021/ja073262a
_journal_volume 129
_journal_year 2007
_chemical_absolute_configuration ad
_chemical_formula_sum 'C20 H18 Br N O5'
_chemical_formula_weight 432.26
_chemical_name_systematic
;
 ?
;
_space_group_IT_number 4
_symmetry_cell_setting monoclinic
_symmetry_space_group_name_Hall 'P 2yb'
_symmetry_space_group_name_H-M 'P 1 21 1'
_atom_sites_solution_hydrogens geom
_atom_sites_solution_primary direct
_atom_sites_solution_secondary difmap
_audit_creation_method SHELXL-97
_cell_angle_alpha 90.00
_cell_angle_beta 92.817(3)
_cell_angle_gamma 90.00
_cell_formula_units_Z 4
_cell_length_a 11.5548(7)
_cell_length_b 14.7492(8)
_cell_length_c 11.6438(7)
_cell_measurement_reflns_used 7023
_cell_measurement_temperature 228(2)
_cell_measurement_theta_max 23.45
_cell_measurement_theta_min 2.55
_cell_volume 1982.0(2)
_computing_cell_refinement 'Bruker SMART'
_computing_data_collection 'Bruker SMART'
_computing_data_reduction 'Bruker SAINT'
_computing_molecular_graphics 'Bruker SHELXTL'
_computing_publication_material 'Bruker SHELXTL'
_computing_structure_refinement 'SHELXL-97 (Sheldrick, 1997)'
_computing_structure_solution 'SHELXS-97 (Sheldrick, 1990)'
_diffrn_ambient_temperature 228(2)
_diffrn_measured_fraction_theta_full 0.904
_diffrn_measured_fraction_theta_max 0.904
_diffrn_measurement_device_type 'CCD area detector'
_diffrn_measurement_method 'phi and omega scans'
_diffrn_radiation_monochromator graphite
_diffrn_radiation_source 'fine-focus sealed tube'
_diffrn_radiation_type MoK\a
_diffrn_radiation_wavelength 0.71073
_diffrn_reflns_av_R_equivalents 0.0645
_diffrn_reflns_av_sigmaI/netI 0.1181
_diffrn_reflns_limit_h_max 15
_diffrn_reflns_limit_h_min -15
_diffrn_reflns_limit_k_max 19
_diffrn_reflns_limit_k_min -19
_diffrn_reflns_limit_l_max 15
_diffrn_reflns_limit_l_min -15
_diffrn_reflns_number 37441
_diffrn_reflns_theta_full 28.33
_diffrn_reflns_theta_max 28.33
_diffrn_reflns_theta_min 3.27
_exptl_absorpt_coefficient_mu 2.104
_exptl_absorpt_correction_T_max 0.793
_exptl_absorpt_correction_T_min 0.476
_exptl_absorpt_correction_type multi-scan
_exptl_absorpt_process_details Bruker,SADABS
_exptl_crystal_colour colourless
_exptl_crystal_density_diffrn 1.449
_exptl_crystal_description needle
_exptl_crystal_F_000 880
_exptl_crystal_size_max 0.41
_exptl_crystal_size_mid 0.25
_exptl_crystal_size_min 0.12
_refine_diff_density_max 0.276
_refine_diff_density_min -0.351
_refine_diff_density_rms 0.040
_refine_ls_abs_structure_details 'Flack H D (1983), Acta Cryst. A39, 876-881'
_refine_ls_abs_structure_Flack 0.010(5)
_refine_ls_extinction_method none
_refine_ls_goodness_of_fit_ref 0.742
_refine_ls_hydrogen_treatment noref
_refine_ls_matrix_type full
_refine_ls_number_parameters 491
_refine_ls_number_reflns 8872
_refine_ls_number_restraints 1
_refine_ls_restrained_S_all 0.742
_refine_ls_R_factor_all 0.1093
_refine_ls_R_factor_gt 0.0353
_refine_ls_shift/su_max 0.001
_refine_ls_shift/su_mean 0.000
_refine_ls_structure_factor_coef Fsqd
_refine_ls_weighting_details 'calc w=1/[\s^2^(Fo^2^)+(0.0000P)^2^+0.0000P] where P=(Fo^2^+2Fc^2^)/3'
_refine_ls_weighting_scheme calc
_refine_ls_wR_factor_gt 0.0515
_refine_ls_wR_factor_ref 0.0620
_reflns_number_gt 4305
_reflns_number_total 8872
_reflns_threshold_expression >2sigma(I)
_cod_data_source_file ja073262asi20070508_111150.cif
_cod_data_source_block 5
_cod_database_code 4109868

loop_
_symmetry_equiv_pos_as_xyz
'x, y, z'
'-x, y+1/2, -z'

loop_
_atom_site_label
_atom_site_type_symbol
_atom_site_fract_x
_atom_site_fract_y
_atom_site_fract_z
_atom_site_U_iso_or_equiv
_atom_site_adp_type
_atom_site_occupancy
_atom_site_symmetry_multiplicity
_atom_site_calc_flag
_atom_site_refinement_flags
Br1 Br 0.47849(4) 0.475792(18) 0.02813(4) 0.07792(15) Uani 1 1 d .
N1 N 0.5802(2) 0.84514(15) 0.2391(2) 0.0420(7) Uani 1 1 d .
H1N H 0.5222 0.8734 0.2678 0.050 Uiso 1 1 calc R
O1 O 0.7694(2) 0.85179(16) 0.2097(3) 0.0756(10) Uani 1 1 d .
O2 O 0.9704(2) 0.93646(14) 0.3506(2) 0.0516(6) Uani 1 1 d .
O3 O 0.8579(2) 0.89238(15) 0.4906(2) 0.0585(7) Uani 1 1 d .
O4 O 0.6645(2) 1.10435(16) 0.4776(2) 0.0635(8) Uani 1 1 d .
O5 O 0.8513(2) 1.08771(16) 0.5313(2) 0.0630(8) Uani 1 1 d .
C1 C 0.4950(3) 0.6955(2) 0.2483(3) 0.0535(9) Uani 1 1 d .
H1 H 0.4664 0.7109 0.3200 0.064 Uiso 1 1 calc R
C2 C 0.4710(3) 0.6107(2) 0.2009(4) 0.0546(10) Uani 1 1 d .
H2 H 0.4252 0.5687 0.2391 0.065 Uiso 1 1 calc R
C3 C 0.5149(3) 0.59008(18) 0.0985(3) 0.0432(9) Uani 1 1 d .
C4 C 0.5821(3) 0.6494(2) 0.0406(3) 0.0501(9) Uani 1 1 d .
H4 H 0.6119 0.6332 -0.0302 0.060 Uiso 1 1 calc R
C5 C 0.6055(3) 0.73405(19) 0.0889(3) 0.0448(9) Uani 1 1 d .
H5 H 0.6523 0.7756 0.0512 0.054 Uiso 1 1 calc R
C6 C 0.5602(3) 0.7568(2) 0.1912(3) 0.0398(8) Uani 1 1 d .
C7 C 0.6828(3) 0.88627(19) 0.2420(3) 0.0423(8) Uani 1 1 d .
C8 C 0.6838(2) 0.9821(2) 0.2903(3) 0.0415(7) Uani 1 1 d .
H8 H 0.6079 1.0099 0.3049 0.050 Uiso 1 1 calc R
C9 C 0.7860(2) 1.00798(18) 0.3710(2) 0.0339(7) Uani 1 1 d .
C10 C 0.7769(3) 1.04371(19) 0.2506(3) 0.0386(8) Uani 1 1 d .
H10 H 0.8303 1.0130 0.1992 0.046 Uiso 1 1 calc R
C11 C 0.8825(3) 0.94230(19) 0.3999(3) 0.0383(8) Uani 1 1 d .
C12 C 0.9507(4) 0.8331(3) 0.5349(4) 0.0827(14) Uani 1 1 d .
H12A H 0.9720 0.7915 0.4750 0.124 Uiso 1 1 calc R
H12B H 0.9243 0.7990 0.5999 0.124 Uiso 1 1 calc R
H12C H 1.0174 0.8694 0.5593 0.124 Uiso 1 1 calc R
C13 C 0.7565(3) 1.0709(2) 0.4659(3) 0.0406(8) Uani 1 1 d .
C14 C 0.8364(4) 1.1491(3) 0.6262(4) 0.0829(14) Uani 1 1 d .
H14A H 0.7651 1.1346 0.6628 0.124 Uiso 1 1 calc R
H14B H 0.8328 1.2109 0.5978 0.124 Uiso 1 1 calc R
H14C H 0.9014 1.1430 0.6816 0.124 Uiso 1 1 calc R
C15 C 0.7591(3) 1.1422(2) 0.2216(3) 0.0438(9) Uani 1 1 d .
C16 C 0.6533(3) 1.1756(2) 0.1828(3) 0.0501(9) Uani 1 1 d .
H16 H 0.5877 1.1379 0.1793 0.060 Uiso 1 1 calc R
C17 C 0.6443(4) 1.2664(2) 0.1486(3) 0.0629(11) Uani 1 1 d .
H17 H 0.5724 1.2898 0.1215 0.075 Uiso 1 1 calc R
C18 C 0.7382(4) 1.3202(2) 0.1544(3) 0.0602(11) Uani 1 1 d .
H18 H 0.7318 1.3806 0.1289 0.072 Uiso 1 1 calc R
C19 C 0.8422(4) 1.2887(2) 0.1967(3) 0.0635(11) Uani 1 1 d .
H19 H 0.9061 1.3281 0.2036 0.076 Uiso 1 1 calc R
C20 C 0.8548(3) 1.1982(2) 0.2300(3) 0.0513(9) Uani 1 1 d .
H20 H 0.9271 1.1759 0.2577 0.062 Uiso 1 1 calc R
Br2 Br 0.98125(4) -0.004902(18) 0.99207(4) 0.06801(13) Uani 1 1 d .
N2 N 0.8685(2) 0.37008(14) 0.8074(2) 0.0368(6) Uani 1 1 d .
H2N H 0.9308 0.4006 0.7939 0.044 Uiso 1 1 calc R
O6 O 0.6721(2) 0.38249(14) 0.7941(2) 0.0629(8) Uani 1 1 d .
O7 O 0.5453(2) 0.44543(14) 0.5656(2) 0.0582(6) Uani 1 1 d .
O8 O 0.7119(2) 0.39118(15) 0.5033(2) 0.0515(6) Uani 1 1 d .
O9 O 0.8813(2) 0.61570(14) 0.5521(2) 0.0593(7) Uani 1 1 d .
O10 O 0.7386(2) 0.57631(17) 0.4242(2) 0.0642(7) Uani 1 1 d .
C21 C 0.8000(3) 0.22753(19) 0.8906(3) 0.0371(8) Uani 1 1 d .
H21 H 0.7227 0.2477 0.8868 0.045 Uiso 1 1 calc R
C22 C 0.8280(3) 0.14188(19) 0.9326(3) 0.0404(8) Uani 1 1 d .
H22 H 0.7697 0.1031 0.9576 0.048 Uiso 1 1 calc R
C23 C 0.9424(3) 0.11402(18) 0.9373(3) 0.0408(8) Uani 1 1 d .
C24 C 1.0300(3) 0.1693(2) 0.9056(3) 0.0443(8) Uani 1 1 d .
H24 H 1.1075 0.1498 0.9118 0.053 Uiso 1 1 calc R
C25 C 1.0020(3) 0.2549(2) 0.8639(3) 0.0422(8) Uani 1 1 d .
H25 H 1.0609 0.2944 0.8421 0.051 Uiso 1 1 calc R
C26 C 0.8874(3) 0.28258(19) 0.8544(3) 0.0337(7) Uani 1 1 d .
C27 C 0.7674(3) 0.41313(19) 0.7802(3) 0.0397(8) Uani 1 1 d .
C28 C 0.7858(2) 0.50441(18) 0.7278(3) 0.0395(7) Uani 1 1 d .
H28 H 0.8640 0.5310 0.7412 0.047 Uiso 1 1 calc R
C29 C 0.7261(3) 0.52309(18) 0.6105(3) 0.0377(8) Uani 1 1 d .
C30 C 0.6876(3) 0.57001(18) 0.7182(3) 0.0422(8) Uani 1 1 d .
H30 H 0.6138 0.5473 0.7472 0.051 Uiso 1 1 calc R
C31 C 0.6481(3) 0.45007(19) 0.5593(3) 0.0434(8) Uani 1 1 d .
C32 C 0.6476(4) 0.3208(2) 0.4422(4) 0.0752(13) Uani 1 1 d .
H32A H 0.6014 0.2877 0.4955 0.113 Uiso 1 1 calc R
H32B H 0.7011 0.2796 0.4075 0.113 Uiso 1 1 calc R
H32C H 0.5971 0.3479 0.3827 0.113 Uiso 1 1 calc R
C33 C 0.7929(4) 0.5763(2) 0.5281(3) 0.0453(9) Uani 1 1 d .
C34 C 0.7967(5) 0.6216(3) 0.3339(4) 0.0994(16) Uani 1 1 d .
H34A H 0.8004 0.6861 0.3498 0.149 Uiso 1 1 calc R
H34B H 0.7543 0.6115 0.2611 0.149 Uiso 1 1 calc R
H34C H 0.8746 0.5977 0.3299 0.149 Uiso 1 1 calc R
C35 C 0.7083(3) 0.6707(2) 0.7352(3) 0.0464(9) Uani 1 1 d .
C36 C 0.7882(4) 0.7000(2) 0.8195(4) 0.0624(11) Uani 1 1 d .
H36 H 0.8306 0.6576 0.8648 0.075 Uiso 1 1 calc R
C37 C 0.8056(4) 0.7925(3) 0.8370(4) 0.0700(12) Uani 1 1 d .
H37 H 0.8605 0.8128 0.8934 0.084 Uiso 1 1 calc R
C38 C 0.7429(4) 0.8532(3) 0.7720(5) 0.0765(14) Uani 1 1 d .
H38 H 0.7542 0.9156 0.7843 0.092 Uiso 1 1 calc R
C39 C 0.6632(4) 0.8242(2) 0.6886(5) 0.0895(17) Uani 1 1 d .
H39 H 0.6205 0.8666 0.6436 0.107 Uiso 1 1 calc R
C40 C 0.6461(3) 0.7316(2) 0.6711(4) 0.0643(12) Uani 1 1 d .
H40 H 0.5912 0.7114 0.6147 0.077 Uiso 1 1 calc R

loop_
_atom_site_aniso_label
_atom_site_aniso_U_11
_atom_site_aniso_U_22
_atom_site_aniso_U_33
_atom_site_aniso_U_23
_atom_site_aniso_U_13
_atom_site_aniso_U_12
Br1 0.0975(3) 0.0337(2) 0.1005(3) -0.0165(2) -0.0158(3) -0.0032(2)
N1 0.0337(15) 0.0309(13) 0.0617(19) -0.0109(12) 0.0054(14) 0.0029(11)
O1 0.0333(14) 0.0566(15) 0.137(3) -0.0550(17) 0.0068(16) -0.0003(11)
O2 0.0384(13) 0.0599(14) 0.0570(15) -0.0064(11) 0.0065(13) 0.0063(10)
O3 0.0505(16) 0.0562(15) 0.0699(19) 0.0197(13) 0.0142(14) 0.0099(12)
O4 0.0487(17) 0.0650(16) 0.0768(19) -0.0363(14) 0.0029(15) 0.0085(13)
O5 0.0523(17) 0.0831(17) 0.0527(17) -0.0313(14) -0.0079(14) 0.0074(13)
C1 0.053(2) 0.0414(18) 0.067(3) -0.0074(18) 0.011(2) -0.0032(16)
C2 0.052(2) 0.0327(17) 0.080(3) -0.0041(18) 0.010(2) -0.0085(15)
C3 0.047(2) 0.0234(15) 0.058(2) -0.0091(15) -0.0106(19) 0.0004(14)
C4 0.058(2) 0.0462(19) 0.047(2) -0.0049(16) 0.0027(19) -0.0002(17)
C5 0.060(2) 0.0293(17) 0.044(2) -0.0015(15) -0.0028(19) -0.0075(15)
C6 0.0368(19) 0.0284(15) 0.053(2) -0.0064(16) -0.0049(18) 0.0030(14)
C7 0.0325(19) 0.0398(17) 0.054(2) -0.0094(16) -0.0043(17) 0.0101(15)
C8 0.0334(15) 0.0343(15) 0.0565(19) -0.0113(16) -0.0011(15) 0.0031(15)
C9 0.0328(16) 0.0313(15) 0.0375(17) -0.0068(13) 0.0019(14) -0.0018(13)
C10 0.040(2) 0.0353(17) 0.041(2) -0.0093(14) 0.0047(16) -0.0010(14)
C11 0.0342(19) 0.0377(16) 0.043(2) -0.0063(14) 0.0059(17) -0.0015(14)
C12 0.078(3) 0.076(3) 0.094(3) 0.032(2) 0.002(3) 0.028(2)
C13 0.041(2) 0.0416(18) 0.040(2) -0.0074(15) 0.0058(18) -0.0067(16)
C14 0.088(3) 0.103(3) 0.056(3) -0.044(3) -0.016(3) 0.007(3)
C15 0.051(2) 0.0419(19) 0.038(2) -0.0078(15) -0.0045(18) 0.0035(17)
C16 0.059(2) 0.046(2) 0.044(2) -0.0015(16) -0.0011(19) -0.0018(17)
C17 0.082(3) 0.041(2) 0.064(2) 0.0004(18) -0.017(2) 0.008(2)
C18 0.085(3) 0.0369(19) 0.058(3) -0.0020(17) -0.001(2) -0.002(2)
C19 0.072(3) 0.047(2) 0.071(3) -0.004(2) -0.001(2) -0.0192(19)
C20 0.048(2) 0.0478(19) 0.057(2) -0.0015(18) -0.0025(19) -0.0053(17)
Br2 0.0901(3) 0.0482(3) 0.0658(2) 0.01591(19) 0.0043(2) 0.0140(2)
N2 0.0345(14) 0.0276(12) 0.0484(17) -0.0007(11) 0.0022(13) -0.0122(11)
O6 0.0349(14) 0.0506(14) 0.103(2) 0.0244(14) 0.0056(15) -0.0076(11)
O7 0.0400(14) 0.0592(14) 0.0762(17) -0.0166(12) 0.0121(14) -0.0069(11)
O8 0.0589(15) 0.0455(14) 0.0506(16) -0.0151(12) 0.0064(14) 0.0039(12)
O9 0.0511(16) 0.0481(14) 0.0796(19) 0.0157(13) 0.0133(15) -0.0084(12)
O10 0.0642(18) 0.0776(17) 0.0514(16) 0.0254(13) 0.0083(15) -0.0024(14)
C21 0.041(2) 0.0418(19) 0.0282(18) -0.0004(13) 0.0013(16) -0.0052(14)
C22 0.050(2) 0.0389(17) 0.0324(18) 0.0037(14) 0.0024(16) -0.0064(15)
C23 0.054(2) 0.0346(17) 0.0337(18) 0.0046(14) -0.0038(17) 0.0054(15)
C24 0.044(2) 0.0485(18) 0.0399(19) 0.0022(15) -0.0022(17) 0.0023(16)
C25 0.0355(19) 0.0421(18) 0.0488(19) 0.0033(17) -0.0001(16) -0.0111(15)
C26 0.0355(19) 0.0331(16) 0.0323(17) -0.0004(14) -0.0013(15) -0.0073(14)
C27 0.038(2) 0.0356(17) 0.045(2) 0.0030(14) -0.0015(17) -0.0024(15)
C28 0.0364(17) 0.0324(17) 0.0496(19) 0.0032(15) 0.0011(15) -0.0043(14)
C29 0.0366(18) 0.0323(15) 0.045(2) 0.0020(13) 0.0075(16) 0.0013(13)
C30 0.0407(19) 0.0321(16) 0.055(2) -0.0016(15) 0.0120(17) 0.0001(14)
C31 0.050(2) 0.0365(18) 0.045(2) 0.0000(14) 0.0110(18) -0.0004(15)
C32 0.090(3) 0.059(2) 0.077(3) -0.031(2) 0.008(3) -0.008(2)
C33 0.044(2) 0.0382(19) 0.055(2) 0.0096(17) 0.0107(19) 0.0114(17)
C34 0.090(4) 0.139(4) 0.071(3) 0.057(3) 0.016(3) -0.007(3)
C35 0.047(2) 0.0306(17) 0.062(2) -0.0055(16) 0.0138(19) 0.0005(15)
C36 0.084(3) 0.046(2) 0.058(3) -0.0041(19) 0.006(2) -0.010(2)
C37 0.086(3) 0.051(2) 0.075(3) -0.015(2) 0.015(3) -0.020(2)
C38 0.077(3) 0.040(2) 0.115(4) -0.021(2) 0.028(3) -0.014(2)
C39 0.074(3) 0.038(2) 0.157(5) 0.005(3) 0.009(3) 0.017(2)
C40 0.052(2) 0.043(2) 0.098(3) -0.007(2) 0.004(2) 0.0044(17)

loop_
_atom_type_symbol
_atom_type_description
_atom_type_scat_dispersion_real
_atom_type_scat_dispersion_imag
_atom_type_scat_source
C C 0.0033 0.0016 'International Tables Vol C Tables 4.2.6.8 and 6.1.1.4'
H H 0.0000 0.0000 'International Tables Vol C Tables 4.2.6.8 and 6.1.1.4'
N N 0.0061 0.0033 'International Tables Vol C Tables 4.2.6.8 and 6.1.1.4'
O O 0.0106 0.0060 'International Tables Vol C Tables 4.2.6.8 and 6.1.1.4'
Br Br -0.2901 2.4595 'International Tables Vol C Tables 4.2.6.8 and 6.1.1.4'

loop_
_geom_angle_atom_site_label_1
_geom_angle_atom_site_label_2
_geom_angle_atom_site_label_3
_geom_angle
C7 N1 C6 123.4(3)
C7 N1 H1N 118.3
C6 N1 H1N 118.3
C11 O3 C12 115.5(3)
C13 O5 C14 115.4(3)
C6 C1 C2 120.3(4)
C6 C1 H1 119.8
C2 C1 H1 119.8
C3 C2 C1 118.4(4)
C3 C2 H2 120.8
C1 C2 H2 120.8
C2 C3 C4 122.4(3)
C2 C3 Br1 119.4(3)
C4 C3 Br1 118.1(3)
C3 C4 C5 118.6(4)
C3 C4 H4 120.7
C5 C4 H4 120.7
C6 C5 C4 119.8(4)
C6 C5 H5 120.1
C4 C5 H5 120.1
C5 C6 C1 120.4(3)
C5 C6 N1 120.1(3)
C1 C6 N1 119.5(3)
O1 C7 N1 123.7(3)
O1 C7 C8 121.2(3)
N1 C7 C8 115.1(3)
C10 C8 C7 116.2(3)
C10 C8 C9 59.42(18)
C7 C8 C9 116.9(2)
C10 C8 H8 117.2
C7 C8 H8 117.2
C9 C8 H8 117.2
C13 C9 C10 117.7(2)
C13 C9 C11 115.4(2)
C10 C9 C11 117.0(3)
C13 C9 C8 114.4(3)
C10 C9 C8 59.49(18)
C11 C9 C8 121.4(2)
C9 C10 C8 61.1(2)
C9 C10 C15 123.6(3)
C8 C10 C15 124.3(3)
C9 C10 H10 112.8
C8 C10 H10 112.8
C15 C10 H10 112.8
O2 C11 O3 124.2(3)
O2 C11 C9 125.3(3)
O3 C11 C9 110.5(3)
O3 C12 H12A 109.5
O3 C12 H12B 109.5
H12A C12 H12B 109.5
O3 C12 H12C 109.5
H12A C12 H12C 109.5
H12B C12 H12C 109.5
O4 C13 O5 125.1(3)
O4 C13 C9 125.6(3)
O5 C13 C9 109.1(3)
O5 C14 H14A 109.5
O5 C14 H14B 109.5
H14A C14 H14B 109.5
O5 C14 H14C 109.5
H14A C14 H14C 109.5
H14B C14 H14C 109.5
C16 C15 C20 120.3(3)
C16 C15 C10 122.0(3)
C20 C15 C10 117.6(3)
C15 C16 C17 119.3(4)
C15 C16 H16 120.3
C17 C16 H16 120.3
C18 C17 C16 120.2(4)
C18 C17 H17 119.9
C16 C17 H17 119.9
C17 C18 C19 120.9(3)
C17 C18 H18 119.5
C19 C18 H18 119.5
C18 C19 C20 120.4(3)
C18 C19 H19 119.8
C20 C19 H19 119.8
C15 C20 C19 118.7(3)
C15 C20 H20 120.6
C19 C20 H20 120.6
C27 N2 C26 129.3(3)
C27 N2 H2N 115.3
C26 N2 H2N 115.3
C31 O8 C32 115.2(3)
C33 O10 C34 116.5(3)
C26 C21 C22 118.9(3)
C26 C21 H21 120.6
C22 C21 H21 120.6
C23 C22 C21 119.4(3)
C23 C22 H22 120.3
C21 C22 H22 120.3
C24 C23 C22 122.1(3)
C24 C23 Br2 118.3(2)
C22 C23 Br2 119.6(2)
C23 C24 C25 118.4(3)
C23 C24 H24 120.8
C25 C24 H24 120.8
C26 C25 C24 120.2(3)
C26 C25 H25 119.9
C24 C25 H25 119.9
C21 C26 C25 121.0(3)
C21 C26 N2 123.6(3)
C25 C26 N2 115.4(3)
O6 C27 N2 125.1(3)
O6 C27 C28 122.6(3)
N2 C27 C28 112.2(3)
C30 C28 C27 119.4(3)
C30 C28 C29 60.43(19)
C27 C28 C29 117.4(2)
C30 C28 H28 116.1
C27 C28 H28 116.1
C29 C28 H28 116.1
C33 C29 C31 116.2(3)
C33 C29 C30 118.4(3)
C31 C29 C30 117.2(3)
C33 C29 C28 116.6(3)
C31 C29 C28 117.4(2)
C30 C29 C28 58.7(2)
C28 C30 C35 120.7(3)
C28 C30 C29 60.9(2)
C35 C30 C29 120.2(3)
C28 C30 H30 114.8
C35 C30 H30 114.8
C29 C30 H30 114.8
O7 C31 O8 124.7(3)
O7 C31 C29 126.4(3)
O8 C31 C29 108.9(3)
O8 C32 H32A 109.5
O8 C32 H32B 109.5
H32A C32 H32B 109.5
O8 C32 H32C 109.5
H32A C32 H32C 109.5
H32B C32 H32C 109.5
O9 C33 O10 124.7(4)
O9 C33 C29 124.8(3)
O10 C33 C29 110.5(3)
O10 C34 H34A 109.5
O10 C34 H34B 109.5
H34A C34 H34B 109.5
O10 C34 H34C 109.5
H34A C34 H34C 109.5
H34B C34 H34C 109.5
C40 C35 C36 120.2(3)
C40 C35 C30 120.2(3)
C36 C35 C30 119.6(3)
C35 C36 C37 119.7(4)
C35 C36 H36 120.1
C37 C36 H36 120.1
C38 C37 C36 119.7(4)
C38 C37 H37 120.2
C36 C37 H37 120.2
C37 C38 C39 120.7(4)
C37 C38 H38 119.7
C39 C38 H38 119.7
C38 C39 C40 119.5(4)
C38 C39 H39 120.3
C40 C39 H39 120.3
C35 C40 C39 120.2(4)
C35 C40 H40 119.9
C39 C40 H40 119.9

loop_
_geom_bond_atom_site_label_1
_geom_bond_atom_site_label_2
_geom_bond_distance
Br1 C3 1.912(3)
N1 C7 1.331(4)
N1 C6 1.432(4)
N1 H1N 0.8700
O1 C7 1.199(4)
O2 C11 1.194(4)
O3 C11 1.329(4)
O3 C12 1.458(4)
O4 C13 1.185(4)
O5 C13 1.327(4)
O5 C14 1.445(4)
C1 C6 1.370(5)
C1 C2 1.389(4)
C1 H1 0.9400
C2 C3 1.354(5)
C2 H2 0.9400
C3 C4 1.368(5)
C4 C5 1.390(4)
C4 H4 0.9400
C5 C6 1.366(5)
C5 H5 0.9400
C7 C8 1.521(4)
C8 C10 1.498(4)
C8 C9 1.522(4)
C8 H8 0.9900
C9 C13 1.495(4)
C9 C10 1.497(4)
C9 C11 1.503(4)
C10 C15 1.503(4)
C10 H10 0.9900
C12 H12A 0.9700
C12 H12B 0.9700
C12 H12C 0.9700
C14 H14A 0.9700
C14 H14B 0.9700
C14 H14C 0.9700
C15 C16 1.374(5)
C15 C20 1.380(5)
C16 C17 1.399(5)
C16 H16 0.9400
C17 C18 1.343(5)
C17 H17 0.9400
C18 C19 1.358(5)
C18 H18 0.9400
C19 C20 1.395(5)
C19 H19 0.9400
C20 H20 0.9400
Br2 C23 1.912(3)
N2 C27 1.353(4)
N2 C26 1.415(4)
N2 H2N 0.8700
O6 C27 1.208(4)
O7 C31 1.195(4)
O8 C31 1.331(4)
O8 C32 1.442(4)
O9 C33 1.196(4)
O10 C33 1.336(4)
O10 C34 1.439(5)
C21 C26 1.378(4)
C21 C22 1.387(4)
C21 H21 0.9400
C22 C23 1.384(4)
C22 H22 0.9400
C23 C24 1.365(4)
C24 C25 1.386(4)
C24 H24 0.9400
C25 C26 1.384(4)
C25 H25 0.9400
C27 C28 1.498(4)
C28 C30 1.492(4)
C28 C29 1.525(4)
C28 H28 0.9900
C29 C33 1.485(5)
C29 C31 1.508(4)
C29 C30 1.518(5)
C30 C35 1.516(4)
C30 H30 0.9900
C32 H32A 0.9700
C32 H32B 0.9700
C32 H32C 0.9700
C34 H34A 0.9700
C34 H34B 0.9700
C34 H34C 0.9700
C35 C40 1.352(4)
C35 C36 1.383(5)
C36 C37 1.393(5)
C36 H36 0.9400
C37 C38 1.358(6)
C37 H37 0.9400
C38 C39 1.374(5)
C38 H38 0.9400
C39 C40 1.394(5)
C39 H39 0.9400
C40 H40 0.9400

loop_
_geom_hbond_atom_site_label_D
_geom_hbond_atom_site_label_H
_geom_hbond_atom_site_label_A
_geom_hbond_distance_DH
_geom_hbond_distance_HA
_geom_hbond_distance_DA
_geom_hbond_angle_DHA
_geom_hbond_site_symmetry_A
N1 H1N O6 0.87 2.33 2.973(3) 131.1 2_656
N1 H1N O7 0.87 2.38 3.128(4) 144.9 2_656
N2 H2N O2 0.87 2.15 2.854(4) 138.2 2_746
C5 H5 O1 0.94 2.50 2.885(4) 104.6 .
C8 H8 O4 0.99 2.51 2.847(4) 99.8 .
C8 H8 O7 0.99 2.56 3.249(4) 126.2 2_656
C10 H10 O1 0.99 2.48 2.871(4) 102.8 .
C10 H10 O2 0.99 2.59 2.934(4) 100.1 .
C21 H21 O6 0.94 2.32 2.917(4) 120.6 .
C25 H25 O1 0.94 2.25 3.159(4) 163.7 2_746
C28 H28 O9 0.99 2.55 2.884(4) 99.6 .
C30 H30 O6 0.99 2.57 2.911(3) 99.8 .

loop_
_geom_torsion_atom_site_label_1
_geom_torsion_atom_site_label_2
_geom_torsion_atom_site_label_3
_geom_torsion_atom_site_label_4
_geom_torsion
C6 C1 C2 C3 1.0(5)
C1 C2 C3 C4 0.2(5)
C1 C2 C3 Br1 -177.6(2)
C2 C3 C4 C5 -0.3(5)
Br1 C3 C4 C5 177.5(2)
C3 C4 C5 C6 -0.9(5)
C4 C5 C6 C1 2.1(5)
C4 C5 C6 N1 -177.6(2)
C2 C1 C6 C5 -2.2(5)
C2 C1 C6 N1 177.5(3)
C7 N1 C6 C5 -43.7(4)
C7 N1 C6 C1 136.6(3)
C6 N1 C7 O1 -3.6(6)
C6 N1 C7 C8 176.6(3)
O1 C7 C8 C10 25.6(4)
N1 C7 C8 C10 -154.5(3)
O1 C7 C8 C9 -41.7(5)
N1 C7 C8 C9 138.2(3)
C10 C8 C9 C13 109.0(3)
C7 C8 C9 C13 -145.0(3)
C7 C8 C9 C10 106.0(3)
C10 C8 C9 C11 -104.9(3)
C7 C8 C9 C11 1.1(4)
C13 C9 C10 C8 -103.4(3)
C11 C9 C10 C8 112.3(3)
C13 C9 C10 C15 10.5(4)
C11 C9 C10 C15 -133.8(3)
C8 C9 C10 C15 113.9(3)
C7 C8 C10 C9 -107.2(3)
C7 C8 C10 C15 139.9(3)
C9 C8 C10 C15 -112.9(3)
C12 O3 C11 O2 5.2(5)
C12 O3 C11 C9 -173.4(3)
C13 C9 C11 O2 -121.3(3)
C10 C9 C11 O2 23.8(4)
C8 C9 C11 O2 93.0(4)
C13 C9 C11 O3 57.2(3)
C10 C9 C11 O3 -157.7(2)
C8 C9 C11 O3 -88.5(3)
C14 O5 C13 O4 2.6(5)
C14 O5 C13 C9 179.1(3)
C10 C9 C13 O4 62.6(5)
C11 C9 C13 O4 -152.6(3)
C8 C9 C13 O4 -4.4(5)
C10 C9 C13 O5 -113.9(3)
C11 C9 C13 O5 31.0(4)
C8 C9 C13 O5 179.2(3)
C9 C10 C15 C16 -103.2(4)
C8 C10 C15 C16 -27.7(5)
C9 C10 C15 C20 79.7(4)
C8 C10 C15 C20 155.3(3)
C20 C15 C16 C17 2.0(6)
C10 C15 C16 C17 -175.0(3)
C15 C16 C17 C18 -0.4(6)
C16 C17 C18 C19 -2.1(6)
C17 C18 C19 C20 3.0(7)
C16 C15 C20 C19 -1.1(6)
C10 C15 C20 C19 176.1(3)
C18 C19 C20 C15 -1.4(6)
C26 C21 C22 C23 0.1(4)
C21 C22 C23 C24 2.3(5)
C21 C22 C23 Br2 -178.7(2)
C22 C23 C24 C25 -2.1(5)
Br2 C23 C24 C25 178.9(2)
C23 C24 C25 C26 -0.5(5)
C22 C21 C26 C25 -2.6(4)
C22 C21 C26 N2 178.3(3)
C24 C25 C26 C21 2.8(5)
C24 C25 C26 N2 -178.0(3)
C27 N2 C26 C21 -5.8(5)
C27 N2 C26 C25 175.0(3)
C26 N2 C27 O6 1.1(6)
C26 N2 C27 C28 -177.8(3)
O6 C27 C28 C30 15.5(5)
N2 C27 C28 C30 -165.6(3)
O6 C27 C28 C29 -54.2(4)
N2 C27 C28 C29 124.7(3)
C30 C28 C29 C33 108.6(3)
C27 C28 C29 C33 -141.5(3)
C30 C28 C29 C31 -106.8(3)
C27 C28 C29 C31 3.2(4)
C27 C28 C29 C30 109.9(3)
C27 C28 C30 C35 143.4(3)
C29 C28 C30 C35 -109.8(4)
C27 C28 C30 C29 -106.7(3)
C33 C29 C30 C28 -105.4(3)
C31 C29 C30 C28 107.0(3)
C33 C29 C30 C35 5.2(4)
C31 C29 C30 C35 -142.4(3)
C28 C29 C30 C35 110.6(3)
C32 O8 C31 O7 3.4(5)
C32 O8 C31 C29 -175.5(3)
C33 C29 C31 O7 -119.7(4)
C30 C29 C31 O7 28.6(4)
C28 C29 C31 O7 95.6(4)
C33 C29 C31 O8 59.2(3)
C30 C29 C31 O8 -152.5(3)
C28 C29 C31 O8 -85.5(3)
C34 O10 C33 O9 5.1(5)
C34 O10 C33 C29 -176.9(3)
C31 C29 C33 O9 -156.2(3)
C30 C29 C33 O9 55.9(5)
C28 C29 C33 O9 -11.2(5)
C31 C29 C33 O10 25.7(4)
C30 C29 C33 O10 -122.1(3)
C28 C29 C33 O10 170.8(2)
C28 C30 C35 C40 143.5(4)
C29 C30 C35 C40 71.6(5)
C28 C30 C35 C36 -38.9(5)
C29 C30 C35 C36 -110.8(4)
C40 C35 C36 C37 -1.0(6)
C30 C35 C36 C37 -178.6(4)
C35 C36 C37 C38 0.9(7)
C36 C37 C38 C39 -0.6(7)
C37 C38 C39 C40 0.5(8)
C36 C35 C40 C39 0.9(6)
C30 C35 C40 C39 178.5(4)
C38 C39 C40 C35 -0.6(8)
